data_7113399
loop_
_publ_author_name
'Gostevskii, Boris'
'Adear, Keren'
'Sivaramakrishna, Akella'
'Silbert, Gilad'
'Stalke, Dietmar'
'Kocher, Nikolaus'
'Kalikhman, Inna'
'Kost, Daniel'

_publ_section_title
;
 Neutral and ionic dissociation patterns in hexacoordinate silicon
 chelates: a model nucleophilic substitution at pentacoordinate silicon.
;
_journal_issue 14
_journal_name_full 'Chemical communications (Cambridge, England)'
_journal_page_first 1644
_journal_page_last 1645
_journal_paper_doi 10.1039/b404157g
_journal_year 2004
_chemical_formula_sum 'C14 H23 Cl F6 N4 O2 Si'
_chemical_formula_weight 456.90
_chemical_melting_point 65&#x00A1;
_chemical_name_common 3
_chemical_name_systematic
;
Chloro(cyclohexyl)bis[N-(dimethylamino)trifluoroacetimidato-N,O]silicon(IV)
;
_space_group_IT_number 14
_symmetry_cell_setting monoclinic
_symmetry_space_group_name_Hall '-P 2ybc'
_symmetry_space_group_name_H-M 'P 1 21/c 1'
_atom_sites_solution_hydrogens geom
_atom_sites_solution_primary direct
_atom_sites_solution_secondary difmap
_audit_creation_method SHELXL-97
_cell_angle_alpha 90.00
_cell_angle_beta 94.228(6)
_cell_angle_gamma 90.00
_cell_formula_units_Z 4
_cell_length_a 7.806(2)
_cell_length_b 9.205(3)
_cell_length_c 28.156(8)
_cell_measurement_reflns_used 8265
_cell_measurement_temperature 100(2)
_cell_measurement_theta_max 26.36
_cell_measurement_theta_min 2.33
_cell_volume 2017.6(10)
_computing_cell_refinement 'SAINT-NT V5/6.0'
_computing_data_collection 'SMART-NT V5.624'
_computing_data_reduction 'SAINT-NT V5/6.0'
_computing_molecular_graphics 'XP in SHELXL-97'
_computing_publication_material 'XP in SHELXL-97'
_computing_structure_refinement 'SHELXL-97 (Sheldrick, 1997)'
_computing_structure_solution 'SHELXS-97 (Sheldrick, 1990)'
_diffrn_ambient_temperature 100(2)
_diffrn_measured_fraction_theta_full 0.995
_diffrn_measured_fraction_theta_max 0.995
_diffrn_measurement_device_type 'Bruker Smart Apex on D8-Goniometer'
_diffrn_measurement_method omega-scan
_diffrn_radiation_monochromator graphite
_diffrn_radiation_source 'normal-focus sealed tube'
_diffrn_radiation_type MoK\a
_diffrn_radiation_wavelength 0.71073
_diffrn_reflns_av_R_equivalents 0.0295
_diffrn_reflns_av_sigmaI/netI 0.0180
_diffrn_reflns_limit_h_max 9
_diffrn_reflns_limit_h_min -9
_diffrn_reflns_limit_k_max 11
_diffrn_reflns_limit_k_min 0
_diffrn_reflns_limit_l_max 35
_diffrn_reflns_limit_l_min 0
_diffrn_reflns_number 26321
_diffrn_reflns_theta_full 26.36
_diffrn_reflns_theta_max 26.36
_diffrn_reflns_theta_min 2.33
_exptl_absorpt_coefficient_mu 0.320
_exptl_absorpt_correction_T_max 0.980000
_exptl_absorpt_correction_T_min 0.856835
_exptl_absorpt_correction_type empirical
_exptl_absorpt_process_details 'SADABS2.05 (Sheldrick 2001)'
_exptl_crystal_colour colorless
_exptl_crystal_density_diffrn 1.504
_exptl_crystal_density_method 'not measured'
_exptl_crystal_description block
_exptl_crystal_F_000 944
_exptl_crystal_size_max 0.40
_exptl_crystal_size_mid 0.36
_exptl_crystal_size_min 0.30
_refine_diff_density_max 0.409
_refine_diff_density_min -0.306
_refine_diff_density_rms 0.054
_refine_ls_extinction_method none
_refine_ls_goodness_of_fit_ref 1.054
_refine_ls_hydrogen_treatment mixed
_refine_ls_matrix_type full
_refine_ls_number_parameters 257
_refine_ls_number_reflns 4098
_refine_ls_number_restraints 0
_refine_ls_restrained_S_all 1.054
_refine_ls_R_factor_all 0.0317
_refine_ls_R_factor_gt 0.0300
_refine_ls_shift/su_max 0.001
_refine_ls_shift/su_mean 0.000
_refine_ls_structure_factor_coef Fsqd
_refine_ls_weighting_details 'calc w=1/[\s^2^(Fo^2^)+(0.0381P)^2^+1.1337P] where P=(Fo^2^+2Fc^2^)/3'
_refine_ls_weighting_scheme calc
_refine_ls_wR_factor_gt 0.0766
_refine_ls_wR_factor_ref 0.0776
_reflns_number_gt 3864
_reflns_number_total 4098
_reflns_threshold_expression >2sigma(I)
_cod_data_source_file b404157g.txt
_cod_data_source_block 3
_cod_original_cell_volume 2017.7(10)
_cod_original_sg_symbol_H-M P2(1)/c
_cod_database_code 7113399

loop_
_symmetry_equiv_pos_as_xyz
'x, y, z'
'-x, y+1/2, -z+1/2'
'-x, -y, -z'
'x, -y-1/2, z-1/2'

loop_
_atom_site_label
_atom_site_type_symbol
_atom_site_fract_x
_atom_site_fract_y
_atom_site_fract_z
_atom_site_U_iso_or_equiv
_atom_site_adp_type
_atom_site_occupancy
_atom_site_symmetry_multiplicity
_atom_site_calc_flag
_atom_site_refinement_flags
Si1 Si 0.87325(4) 0.33222(4) 0.383436(12) 0.01229(9) Uani 1 1 d .
Cl1 Cl 1.10646(4) 0.43173(3) 0.417665(11) 0.01768(9) Uani 1 1 d .
O1 O 1.00871(12) 0.18277(10) 0.36861(3) 0.0162(2) Uani 1 1 d .
O2 O 0.70245(11) 0.23909(10) 0.34928(3) 0.01521(19) Uani 1 1 d .
N1 N 0.82165(14) 0.18606(12) 0.43792(4) 0.0159(2) Uani 1 1 d .
N2 N 0.88857(15) 0.04250(12) 0.42521(4) 0.0192(2) Uani 1 1 d .
N3 N 0.92952(14) 0.40284(12) 0.31552(4) 0.0165(2) Uani 1 1 d .
N4 N 0.82152(15) 0.31610(13) 0.28084(4) 0.0200(2) Uani 1 1 d .
C1 C 0.90897(18) 0.21535(16) 0.48624(5) 0.0200(3) Uani 1 1 d .
H1A H 0.8897 0.1334 0.5074 0.030 Uiso 1 1 calc R
H1B H 0.8617 0.3041 0.4994 0.030 Uiso 1 1 calc R
H1C H 1.0325 0.2277 0.4835 0.030 Uiso 1 1 calc R
C2 C 0.63500(18) 0.16068(16) 0.44330(5) 0.0210(3) Uani 1 1 d .
H2A H 0.5793 0.1275 0.4129 0.032 Uiso 1 1 calc R
H2B H 0.5814 0.2514 0.4528 0.032 Uiso 1 1 calc R
H2C H 0.6219 0.0865 0.4677 0.032 Uiso 1 1 calc R
C3 C 0.98109(17) 0.06139(14) 0.39024(5) 0.0169(3) Uani 1 1 d .
C4 C 1.0714(2) -0.06781(16) 0.37006(5) 0.0243(3) Uani 1 1 d .
C5 C 0.8893(2) 0.55767(15) 0.30317(5) 0.0244(3) Uani 1 1 d .
H5A H 0.9098 0.5751 0.2697 0.037 Uiso 1 1 calc R
H5B H 0.9632 0.6217 0.3235 0.037 Uiso 1 1 calc R
H5C H 0.7687 0.5777 0.3081 0.037 Uiso 1 1 calc R
C6 C 1.10965(18) 0.37706(17) 0.30252(5) 0.0228(3) Uani 1 1 d .
H6A H 1.1376 0.2737 0.3062 0.034 Uiso 1 1 calc R
H6B H 1.1893 0.4345 0.3235 0.034 Uiso 1 1 calc R
H6C H 1.1199 0.4061 0.2694 0.034 Uiso 1 1 calc R
C7 C 0.71608(17) 0.24224(15) 0.30337(5) 0.0171(3) Uani 1 1 d .
C8 C 0.58876(19) 0.14432(18) 0.27530(5) 0.0255(3) Uani 1 1 d .
C9 C 0.73596(16) 0.49631(14) 0.40018(4) 0.0136(2) Uani 1 1 d .
H9 H 0.7944 0.5809 0.3860 0.016 Uiso 1 1 calc R
C10 C 0.73305(17) 0.53775(14) 0.45338(5) 0.0161(3) Uani 1 1 d .
H10A H 0.6631 0.4662 0.4697 0.019 Uiso 1 1 calc R
H10B H 0.8514 0.5348 0.4686 0.019 Uiso 1 1 calc R
C11 C 0.65781(17) 0.69036(15) 0.45896(5) 0.0184(3) Uani 1 1 d .
H11A H 0.6550 0.7135 0.4932 0.022 Uiso 1 1 calc R
H11B H 0.7324 0.7627 0.4446 0.022 Uiso 1 1 calc R
C12 C 0.47607(17) 0.70043(16) 0.43486(5) 0.0196(3) Uani 1 1 d .
H12A H 0.4335 0.8013 0.4372 0.023 Uiso 1 1 calc R
H12B H 0.3985 0.6361 0.4516 0.023 Uiso 1 1 calc R
C13 C 0.47305(18) 0.65606(15) 0.38244(5) 0.0188(3) Uani 1 1 d .
H13A H 0.5388 0.7277 0.3649 0.023 Uiso 1 1 calc R
H13B H 0.3530 0.6565 0.3684 0.023 Uiso 1 1 calc R
C14 C 0.55079(16) 0.50414(14) 0.37679(5) 0.0162(3) Uani 1 1 d .
H14A H 0.5516 0.4805 0.3425 0.019 Uiso 1 1 calc R
H14B H 0.4786 0.4312 0.3917 0.019 Uiso 1 1 calc R
F1 F 1.23869(13) -0.04206(11) 0.36940(4) 0.0436(3) Uani 1 1 d .
F2 F 1.05195(13) -0.18953(9) 0.39456(3) 0.0300(2) Uani 1 1 d .
F3 F 1.01016(16) -0.09247(11) 0.32519(3) 0.0441(3) Uani 1 1 d .
F4 F 0.42903(12) 0.18000(14) 0.28297(4) 0.0497(3) Uani 1 1 d .
F5 F 0.60474(14) 0.14921(14) 0.22895(3) 0.0466(3) Uani 1 1 d .
F6 F 0.61176(14) 0.00618(11) 0.28850(4) 0.0438(3) Uani 1 1 d .

loop_
_atom_site_aniso_label
_atom_site_aniso_U_11
_atom_site_aniso_U_22
_atom_site_aniso_U_33
_atom_site_aniso_U_23
_atom_site_aniso_U_13
_atom_site_aniso_U_12
Si1 0.01252(17) 0.01354(18) 0.01094(17) -0.00030(13) 0.00171(13) 0.00080(12)
Cl1 0.01364(15) 0.02141(17) 0.01788(16) -0.00207(12) 0.00034(12) -0.00129(11)
O1 0.0171(4) 0.0152(5) 0.0166(5) 0.0007(4) 0.0045(4) 0.0031(3)
O2 0.0162(4) 0.0173(5) 0.0122(4) -0.0027(4) 0.0017(3) -0.0007(4)
N1 0.0185(5) 0.0152(5) 0.0142(5) 0.0000(4) 0.0032(4) 0.0010(4)
N2 0.0254(6) 0.0146(5) 0.0176(6) 0.0000(4) 0.0026(5) 0.0029(5)
N3 0.0179(5) 0.0181(6) 0.0138(5) -0.0005(4) 0.0034(4) 0.0001(4)
N4 0.0223(6) 0.0250(6) 0.0127(5) -0.0025(5) 0.0005(4) 0.0014(5)
C1 0.0258(7) 0.0217(7) 0.0121(6) 0.0009(5) -0.0004(5) 0.0028(6)
C2 0.0205(7) 0.0235(7) 0.0199(7) 0.0028(5) 0.0066(5) -0.0031(5)
C3 0.0188(6) 0.0150(6) 0.0166(6) -0.0005(5) -0.0017(5) 0.0020(5)
C4 0.0325(8) 0.0203(7) 0.0207(7) 0.0013(5) 0.0048(6) 0.0070(6)
C5 0.0360(8) 0.0197(7) 0.0185(7) 0.0050(5) 0.0093(6) 0.0037(6)
C6 0.0196(7) 0.0305(8) 0.0193(7) 0.0016(6) 0.0091(5) -0.0001(6)
C7 0.0173(6) 0.0198(7) 0.0141(6) -0.0035(5) -0.0001(5) 0.0051(5)
C8 0.0217(7) 0.0344(8) 0.0203(7) -0.0098(6) 0.0004(6) 0.0003(6)
C9 0.0149(6) 0.0143(6) 0.0118(6) -0.0006(5) 0.0019(5) 0.0014(5)
C10 0.0166(6) 0.0189(6) 0.0127(6) -0.0016(5) 0.0014(5) 0.0020(5)
C11 0.0199(7) 0.0200(7) 0.0155(6) -0.0046(5) 0.0019(5) 0.0019(5)
C12 0.0193(7) 0.0216(7) 0.0180(7) -0.0032(5) 0.0027(5) 0.0056(5)
C13 0.0187(6) 0.0208(7) 0.0168(7) -0.0008(5) 0.0001(5) 0.0056(5)
C14 0.0159(6) 0.0182(6) 0.0143(6) -0.0017(5) 0.0005(5) 0.0024(5)
F1 0.0330(5) 0.0286(5) 0.0719(8) 0.0045(5) 0.0213(5) 0.0131(4)
F2 0.0463(6) 0.0159(4) 0.0285(5) 0.0025(3) 0.0074(4) 0.0081(4)
F3 0.0827(8) 0.0298(5) 0.0194(5) -0.0064(4) 0.0016(5) 0.0189(5)
F4 0.0172(5) 0.0735(8) 0.0576(7) -0.0373(6) -0.0038(4) 0.0011(5)
F5 0.0526(7) 0.0690(8) 0.0177(5) -0.0149(5) -0.0017(4) -0.0180(6)
F6 0.0517(6) 0.0288(5) 0.0491(6) -0.0106(5) -0.0082(5) -0.0108(5)

loop_
_atom_type_symbol
_atom_type_description
_atom_type_scat_dispersion_real
_atom_type_scat_dispersion_imag
_atom_type_scat_source
C C 0.0033 0.0016 'International Tables Vol C Tables 4.2.6.8 and 6.1.1.4'
H H 0.0000 0.0000 'International Tables Vol C Tables 4.2.6.8 and 6.1.1.4'
N N 0.0061 0.0033 'International Tables Vol C Tables 4.2.6.8 and 6.1.1.4'
O O 0.0106 0.0060 'International Tables Vol C Tables 4.2.6.8 and 6.1.1.4'
F F 0.0171 0.0103 'International Tables Vol C Tables 4.2.6.8 and 6.1.1.4'
Si Si 0.0817 0.0704 'International Tables Vol C Tables 4.2.6.8 and 6.1.1.4'
Cl Cl 0.1484 0.1585 'International Tables Vol C Tables 4.2.6.8 and 6.1.1.4'

loop_
_geom_angle_atom_site_label_1
_geom_angle_atom_site_label_2
_geom_angle_atom_site_label_3
_geom_angle
O2 Si1 O1 86.39(5)
O2 Si1 C9 95.75(5)
O1 Si1 C9 177.81(5)
O2 Si1 N3 81.80(5)
O1 Si1 N3 81.92(5)
C9 Si1 N3 97.91(5)
O2 Si1 N1 84.89(5)
O1 Si1 N1 80.09(5)
C9 Si1 N1 100.54(5)
N3 Si1 N1 158.21(5)
O2 Si1 Cl1 171.57(3)
O1 Si1 Cl1 86.47(4)
C9 Si1 Cl1 91.36(4)
N3 Si1 Cl1 92.77(4)
N1 Si1 Cl1 98.28(4)
C3 O1 Si1 115.32(9)
C7 O2 Si1 114.00(8)
N2 N1 C2 104.48(10)
N2 N1 C1 103.62(10)
C2 N1 C1 108.51(10)
N2 N1 Si1 107.83(8)
C2 N1 Si1 114.51(8)
C1 N1 Si1 116.62(9)
C3 N2 N1 107.22(11)
N4 N3 C5 105.19(10)
N4 N3 C6 104.68(10)
C5 N3 C6 106.19(11)
N4 N3 Si1 106.72(8)
C5 N3 Si1 116.95(8)
C6 N3 Si1 115.93(8)
C7 N4 N3 108.54(11)
N1 C1 H1A 109.5
N1 C1 H1B 109.5
H1A C1 H1B 109.5
N1 C1 H1C 109.5
H1A C1 H1C 109.5
H1B C1 H1C 109.5
N1 C2 H2A 109.5
N1 C2 H2B 109.5
H2A C2 H2B 109.5
N1 C2 H2C 109.5
H2A C2 H2C 109.5
H2B C2 H2C 109.5
N2 C3 O1 127.06(12)
N2 C3 C4 119.24(12)
O1 C3 C4 113.70(12)
F1 C4 F2 107.91(12)
F1 C4 F3 107.48(13)
F2 C4 F3 107.49(12)
F1 C4 C3 110.52(12)
F2 C4 C3 113.13(12)
F3 C4 C3 110.11(12)
N3 C5 H5A 109.5
N3 C5 H5B 109.5
H5A C5 H5B 109.5
N3 C5 H5C 109.5
H5A C5 H5C 109.5
H5B C5 H5C 109.5
N3 C6 H6A 109.5
N3 C6 H6B 109.5
H6A C6 H6B 109.5
N3 C6 H6C 109.5
H6A C6 H6C 109.5
H6B C6 H6C 109.5
N4 C7 O2 127.49(12)
N4 C7 C8 118.68(12)
O2 C7 C8 113.83(12)
F5 C8 F4 108.17(13)
F5 C8 F6 106.69(13)
F4 C8 F6 107.49(14)
F5 C8 C7 112.82(13)
F4 C8 C7 110.86(12)
F6 C8 C7 110.57(12)
C14 C9 C10 108.72(10)
C14 C9 Si1 116.82(9)
C10 C9 Si1 118.51(9)
C14 C9 H9 103.5
C10 C9 H9 103.5
Si1 C9 H9 103.5
C11 C10 C9 110.96(11)
C11 C10 H10A 109.4
C9 C10 H10A 109.4
C11 C10 H10B 109.4
C9 C10 H10B 109.4
H10A C10 H10B 108.0
C12 C11 C10 111.07(11)
C12 C11 H11A 109.4
C10 C11 H11A 109.4
C12 C11 H11B 109.4
C10 C11 H11B 109.4
H11A C11 H11B 108.0
C11 C12 C13 111.07(11)
C11 C12 H12A 109.4
C13 C12 H12A 109.4
C11 C12 H12B 109.4
C13 C12 H12B 109.4
H12A C12 H12B 108.0
C12 C13 C14 111.38(11)
C12 C13 H13A 109.4
C14 C13 H13A 109.4
C12 C13 H13B 109.4
C14 C13 H13B 109.4
H13A C13 H13B 108.0
C13 C14 C9 111.24(11)
C13 C14 H14A 109.4
C9 C14 H14A 109.4
C13 C14 H14B 109.4
C9 C14 H14B 109.4
H14A C14 H14B 108.0

loop_
_geom_bond_atom_site_label_1
_geom_bond_atom_site_label_2
_geom_bond_distance
Si1 O2 1.8022(10)
Si1 O1 1.8027(10)
Si1 C9 1.9304(13)
Si1 N3 2.0968(13)
Si1 N1 2.1015(12)
Si1 Cl1 2.1963(6)
O1 C3 1.2981(16)
O2 C7 1.3052(16)
N1 N2 1.4747(16)
N1 C2 1.4943(18)
N1 C1 1.5005(17)
N2 C3 1.2754(19)
N3 N4 1.4765(16)
N3 C5 1.4948(18)
N3 C6 1.4978(17)
N4 C7 1.2725(19)
C1 H1A 0.9800
C1 H1B 0.9800
C1 H1C 0.9800
C2 H2A 0.9800
C2 H2B 0.9800
C2 H2C 0.9800
C3 C4 1.5143(19)
C4 F1 1.3287(19)
C4 F2 1.3302(17)
C4 F3 1.3370(18)
C5 H5A 0.9800
C5 H5B 0.9800
C5 H5C 0.9800
C6 H6A 0.9800
C6 H6B 0.9800
C6 H6C 0.9800
C7 C8 1.5196(19)
C8 F5 1.3209(18)
C8 F4 1.3225(18)
C8 F6 1.333(2)
C9 C14 1.5453(17)
C9 C10 1.5476(18)
C9 H9 1.0000
C10 C11 1.5351(19)
C10 H10A 0.9900
C10 H10B 0.9900
C11 C12 1.5296(19)
C11 H11A 0.9900
C11 H11B 0.9900
C12 C13 1.5300(19)
C12 H12A 0.9900
C12 H12B 0.9900
C13 C14 1.5372(18)
C13 H13A 0.9900
C13 H13B 0.9900
C14 H14A 0.9900
C14 H14B 0.9900

loop_
_geom_torsion_atom_site_label_1
_geom_torsion_atom_site_label_2
_geom_torsion_atom_site_label_3
_geom_torsion_atom_site_label_4
_geom_torsion
O2 Si1 O1 C3 -72.31(10)
C9 Si1 O1 C3 119.8(13)
N3 Si1 O1 C3 -154.53(10)
N1 Si1 O1 C3 13.12(9)
Cl1 Si1 O1 C3 112.17(9)
O1 Si1 O2 C7 -72.19(9)
C9 Si1 O2 C7 107.34(9)
N3 Si1 O2 C7 10.15(9)
N1 Si1 O2 C7 -152.55(9)
Cl1 Si1 O2 C7 -40.0(3)
O2 Si1 N1 N2 73.65(8)
O1 Si1 N1 N2 -13.57(8)
C9 Si1 N1 N2 168.57(8)
N3 Si1 N1 N2 21.21(17)
Cl1 Si1 N1 N2 -98.49(8)
O2 Si1 N1 C2 -42.16(9)
O1 Si1 N1 C2 -129.37(10)
C9 Si1 N1 C2 52.76(10)
N3 Si1 N1 C2 -94.60(15)
Cl1 Si1 N1 C2 145.71(9)
O2 Si1 N1 C1 -170.38(9)
O1 Si1 N1 C1 102.40(10)
C9 Si1 N1 C1 -75.46(10)
N3 Si1 N1 C1 137.18(12)
Cl1 Si1 N1 C1 17.48(9)
C2 N1 N2 C3 133.57(12)
C1 N1 N2 C3 -112.86(12)
Si1 N1 N2 C3 11.35(12)
O2 Si1 N3 N4 -10.24(8)
O1 Si1 N3 N4 77.25(8)
C9 Si1 N3 N4 -104.95(8)
N1 Si1 N3 N4 42.68(16)
Cl1 Si1 N3 N4 163.29(7)
O2 Si1 N3 C5 107.13(10)
O1 Si1 N3 C5 -165.38(10)
C9 Si1 N3 C5 12.41(11)
N1 Si1 N3 C5 160.04(12)
Cl1 Si1 N3 C5 -79.34(10)
O2 Si1 N3 C6 -126.36(10)
O1 Si1 N3 C6 -38.87(10)
C9 Si1 N3 C6 138.93(10)
N1 Si1 N3 C6 -73.44(16)
Cl1 Si1 N3 C6 47.17(10)
C5 N3 N4 C7 -116.60(12)
C6 N3 N4 C7 131.69(12)
Si1 N3 N4 C7 8.28(12)
N1 N2 C3 O1 -1.73(19)
N1 N2 C3 C4 178.48(11)
Si1 O1 C3 N2 -11.15(18)
Si1 O1 C3 C4 168.65(9)
N2 C3 C4 F1 -125.72(14)
O1 C3 C4 F1 54.46(16)
N2 C3 C4 F2 -4.6(2)
O1 C3 C4 F2 175.58(12)
N2 C3 C4 F3 115.69(15)
O1 C3 C4 F3 -64.12(16)
N3 N4 C7 O2 -0.71(19)
N3 N4 C7 C8 179.44(11)
Si1 O2 C7 N4 -8.98(18)
Si1 O2 C7 C8 170.87(9)
N4 C7 C8 F5 -0.16(19)
O2 C7 C8 F5 179.98(12)
N4 C7 C8 F4 -121.65(15)
O2 C7 C8 F4 58.48(17)
N4 C7 C8 F6 119.23(15)
O2 C7 C8 F6 -60.63(16)
O2 Si1 C9 C14 -6.42(10)
O1 Si1 C9 C14 161.4(13)
N3 Si1 C9 C14 76.06(10)
N1 Si1 C9 C14 -92.28(10)
Cl1 Si1 C9 C14 169.05(9)
O2 Si1 C9 C10 126.72(10)
O1 Si1 C9 C10 -65.4(14)
N3 Si1 C9 C10 -150.79(10)
N1 Si1 C9 C10 40.87(10)
Cl1 Si1 C9 C10 -57.81(10)
C14 C9 C10 C11 -58.14(14)
Si1 C9 C10 C11 165.29(9)
C9 C10 C11 C12 57.86(14)
C10 C11 C12 C13 -55.48(15)
C11 C12 C13 C14 54.82(15)
C12 C13 C14 C9 -56.57(15)
C10 C9 C14 C13 57.46(14)
Si1 C9 C14 C13 -165.15(9)
